data_7100808
loop_
_publ_author_name
'Bernard Jousseaume'
'Hassan Allouchi'
'Monique Biesemans'
'Hicham Elhamzaoui'
'Thierry Toupance'
'R. Willem'
'Cecile Zakri'

_publ_section_title
;
A Doubly Folded Spacer in a Self-Assembled Hybrid Material
;
_journal_name_full 'Chemical Communications'
_journal_paper_doi 10.1039/b515260g
_journal_year 2006
_chemical_formula_moiety 'C11 H14 Cl3 O Sn'
_chemical_formula_sum 'C22 H28 Cl6 O2 Sn2'
_chemical_formula_weight 774.57
_space_group_crystal_system triclinic
_space_group_IT_number 2
_space_group_name_Hall '-P 1'
_space_group_name_H-M_alt 'P -1'
_cell_angle_alpha 101.473(1)
_cell_angle_beta 91.444(1)
_cell_angle_gamma 105.224(1)
_cell_formula_units_Z 1
_cell_length_a 7.0738(2)
_cell_length_b 7.4590(2)
_cell_length_c 14.2470(6)
_cell_measurement_temperature 150(2)
_cell_volume 708.46(4)
_diffrn_ambient_temperature 150(2)
_exptl_crystal_density_diffrn 1.815
_cod_depositor_comments
;
 Updating space group information.

 Antanas Vaitkus,
 2018-06-07
;
_cod_database_code 7100808

loop_
_space_group_symop_id
_space_group_symop_operation_xyz
1 x,y,z
2 -x,-y,-z

loop_
_atom_site_label
_atom_site_type_symbol
_atom_site_fract_x
_atom_site_fract_y
_atom_site_fract_z
_atom_site_U_iso_or_equiv
_atom_site_adp_type
_atom_site_occupancy
_atom_site_symmetry_multiplicity
_atom_site_calc_flag
_atom_site_refinement_flags
_atom_site_disorder_assembly
_atom_site_disorder_group
Sn1 Sn 0.29215(2) 0.40991(2) 0.337336(12) 0.04283(9) Uani 1 1 d . . .
Cl1 Cl 0.60743(9) 0.40407(10) 0.29799(6) 0.05731(18) Uani 1 1 d . . .
Cl2 Cl 0.11022(10) 0.46891(10) 0.21438(6) 0.05674(18) Uani 1 1 d . . .
Cl3 Cl 0.39201(14) 0.72806(11) 0.42829(8) 0.0824(3) Uani 1 1 d . . .
O1 O 0.2118(2) 0.0922(2) 0.22887(12) 0.0389(4) Uani 1 1 d . . .
C1 C 0.4632(3) -0.4158(3) 0.01964(16) 0.0369(5) Uani 1 1 d . . .
C2 C 0.5486(4) -0.2897(4) 0.1045(2) 0.0617(8) Uani 1 1 d . . .
H2 H 0.6519 -0.3118 0.1378 0.074 Uiso 1 1 calc R . .
C3 C 0.4844(4) -0.1322(4) 0.1406(2) 0.0645(9) Uani 1 1 d . . .
H3 H 0.5449 -0.0507 0.1978 0.077 Uiso 1 1 calc R . .
C4 C 0.3324(4) -0.0938(3) 0.09350(18) 0.0412(5) Uani 1 1 d . . .
C5 C 0.2431(5) -0.2209(4) 0.0114(2) 0.0611(8) Uani 1 1 d . . .
H5 H 0.1369 -0.2008 -0.0206 0.073 Uiso 1 1 calc R . .
C6 C 0.3078(5) -0.3795(4) -0.0250(2) 0.0603(8) Uani 1 1 d . . .
H6 H 0.2440 -0.4630 -0.0811 0.072 Uiso 1 1 calc R . .
C7 C 0.2688(4) 0.0834(3) 0.13151(19) 0.0468(6) Uani 1 1 d . . .
H7A H 0.3760 0.1945 0.1300 0.056 Uiso 1 1 calc R . .
H7B H 0.1588 0.0857 0.0902 0.056 Uiso 1 1 calc R . .
C8 C 0.0206(4) -0.0386(4) 0.2287(2) 0.0529(6) Uani 1 1 d . . .
H8A H 0.0177 -0.1613 0.1891 0.063 Uiso 1 1 calc R . .
H8B H -0.0785 0.0081 0.2008 0.063 Uiso 1 1 calc R . .
C9 C -0.0273(4) -0.0622(4) 0.3279(2) 0.0605(8) Uani 1 1 d . . .
H9A H 0.0769 -0.1018 0.3563 0.073 Uiso 1 1 calc R . .
H9B H -0.1474 -0.1640 0.3230 0.073 Uiso 1 1 calc R . .
C10 C -0.0531(4) 0.1117(4) 0.3949(2) 0.0567(7) Uani 1 1 d . . .
H10A H -0.1250 0.0721 0.4477 0.068 Uiso 1 1 calc R . .
H10B H -0.1330 0.1695 0.3606 0.068 Uiso 1 1 calc R . .
C11 C 0.1359(5) 0.2604(5) 0.4359(2) 0.0651(8) Uani 1 1 d . . .
H11A H 0.2216 0.1989 0.4636 0.078 Uiso 1 1 calc R . .
H11B H 0.1057 0.3521 0.4876 0.078 Uiso 1 1 calc R . .

loop_
_atom_site_aniso_label
_atom_site_aniso_U_11
_atom_site_aniso_U_22
_atom_site_aniso_U_33
_atom_site_aniso_U_23
_atom_site_aniso_U_13
_atom_site_aniso_U_12
Sn1 0.03973(12) 0.04344(12) 0.04464(13) 0.00389(7) 0.00418(7) 0.01419(7)
Cl1 0.0363(3) 0.0611(4) 0.0731(5) 0.0092(3) 0.0038(3) 0.0147(3)
Cl2 0.0585(4) 0.0538(4) 0.0640(4) 0.0144(3) -0.0025(3) 0.0254(3)
Cl3 0.0791(6) 0.0572(4) 0.0947(7) -0.0239(4) -0.0121(5) 0.0226(4)
O1 0.0360(8) 0.0366(8) 0.0427(9) 0.0049(7) 0.0077(7) 0.0099(6)
C1 0.0333(11) 0.0404(11) 0.0340(12) 0.0017(9) 0.0068(9) 0.0092(9)
C2 0.0477(15) 0.0547(15) 0.072(2) -0.0187(14) -0.0206(14) 0.0221(12)
C3 0.0537(17) 0.0543(15) 0.072(2) -0.0226(14) -0.0198(14) 0.0201(13)
C4 0.0428(13) 0.0405(12) 0.0402(13) 0.0046(10) 0.0097(10) 0.0135(10)
C5 0.0720(19) 0.0726(18) 0.0432(15) -0.0063(13) -0.0126(14) 0.0429(15)
C6 0.0720(19) 0.0682(17) 0.0401(15) -0.0140(13) -0.0157(13) 0.0390(15)
C7 0.0572(15) 0.0441(13) 0.0413(14) 0.0066(10) 0.0098(12) 0.0190(11)
C8 0.0396(13) 0.0468(13) 0.0641(18) 0.0019(12) 0.0087(12) 0.0047(10)
C9 0.0541(16) 0.0508(15) 0.081(2) 0.0239(14) 0.0235(15) 0.0136(12)
C10 0.0538(16) 0.0678(17) 0.0582(18) 0.0239(14) 0.0224(13) 0.0236(13)
C11 0.075(2) 0.0759(19) 0.0423(16) 0.0134(14) 0.0126(14) 0.0149(16)

loop_
_geom_bond_atom_site_label_1
_geom_bond_atom_site_label_2
_geom_bond_distance
_geom_bond_site_symmetry_2
_geom_bond_publ_flag
Sn1 C11 2.119(3) . ?
Sn1 Cl1 2.3225(7) . ?
Sn1 Cl2 2.3257(7) . ?
Sn1 Cl3 2.3791(7) . ?
Sn1 O1 2.4735(15) . ?
O1 C8 1.445(3) . ?
O1 C7 1.448(3) . ?
C1 C6 1.370(3) . ?
C1 C2 1.387(3) . ?
C1 C1 1.497(4) 2_645 ?
C2 C3 1.379(4) . ?
C2 H2 0.9300 . ?
C3 C4 1.375(4) . ?
C3 H3 0.9300 . ?
C4 C5 1.368(4) . ?
C4 C7 1.510(3) . ?
C5 C6 1.389(4) . ?
C5 H5 0.9300 . ?
C6 H6 0.9300 . ?
C7 H7A 0.9700 . ?
C7 H7B 0.9700 . ?
C8 C9 1.495(4) . ?
C8 H8A 0.9700 . ?
C8 H8B 0.9700 . ?
C9 C10 1.506(4) . ?
C9 H9A 0.9700 . ?
C9 H9B 0.9700 . ?
C10 C11 1.511(4) . ?
C10 H10A 0.9700 . ?
C10 H10B 0.9700 . ?
C11 H11A 0.9700 . ?
C11 H11B 0.9700 . ?
